data_1558736
loop_
_publ_author_name
'Straube, Axel A.'
'Coburger, Peter'
'Duetsch, Luis'
'Hey-Hawkins, Evamarie'

_publ_section_title
;
 Triple the fun: Tris(ferrocenyl)arene-based gold(I) complexes for
 redox-switchable catalysis
;
_journal_name_full 'Chemical Science'
_journal_paper_doi 10.1039/D0SC03604H
_journal_year 2020
_chemical_formula_sum 'C72 H66 B3 Fe3 P3'
_chemical_formula_weight 1224.13
_space_group_crystal_system trigonal
_space_group_IT_number 161
_space_group_name_Hall 'R 3 -2"c'
_space_group_name_H-M_alt 'R 3 c :H'
_atom_sites_solution_hydrogens mixed
_audit_creation_method SHELXL-2014/7
_audit_update_record
;
2020-03-13 deposited with the CCDC.	2020-08-03 downloaded from the CCDC.
;
_cell_angle_alpha 90
_cell_angle_beta 90
_cell_angle_gamma 120
_cell_formula_units_Z 6
_cell_length_a 17.2440(3)
_cell_length_b 17.2440(3)
_cell_length_c 33.5908(10)
_cell_measurement_reflns_used 5381
_cell_measurement_temperature 130
_cell_measurement_theta_max 23.9360
_cell_measurement_theta_min 2.9820
_cell_volume 8650.2(3)
_computing_cell_refinement 'CrysAlisPro 1.171.38.43 (Rigaku OD, 2015)'
_computing_data_collection 'CrysAlisPro 1.171.38.43 (Rigaku OD, 2015)'
_computing_data_reduction 'CrysAlisPro 1.171.38.43 (Rigaku OD, 2015)'
_computing_structure_refinement 'SHELXL-2014/7 (Sheldrick, 2014)'
_computing_structure_solution 'SHELXS-2014/7 (Sheldrick, 2014)'
_diffrn_ambient_temperature 130
_diffrn_detector_area_resol_mean 16.3560
_diffrn_measured_fraction_theta_full 0.999
_diffrn_measured_fraction_theta_max 0.999
_diffrn_measurement_device_type 'Xcalibur, Sapphire3, Gemini'
_diffrn_measurement_method '\w scans'
_diffrn_radiation_type MoK\a
_diffrn_radiation_wavelength 0.71073
_diffrn_reflns_av_R_equivalents 0.0655
_diffrn_reflns_av_unetI/netI 0.0469
_diffrn_reflns_Laue_measured_fraction_full 0.999
_diffrn_reflns_Laue_measured_fraction_max 0.999
_diffrn_reflns_limit_h_max 21
_diffrn_reflns_limit_h_min -20
_diffrn_reflns_limit_k_max 20
_diffrn_reflns_limit_k_min -21
_diffrn_reflns_limit_l_max 41
_diffrn_reflns_limit_l_min -37
_diffrn_reflns_number 24383
_diffrn_reflns_point_group_measured_fraction_full 0.933
_diffrn_reflns_point_group_measured_fraction_max 0.925
_diffrn_reflns_theta_full 25.242
_diffrn_reflns_theta_max 26.368
_diffrn_reflns_theta_min 2.362
_diffrn_source 'Enhance (Mo) X-ray Source'
_exptl_absorpt_coefficient_mu 0.873
_exptl_absorpt_correction_T_max 1.00000
_exptl_absorpt_correction_T_min 0.95905
_exptl_absorpt_correction_type multi-scan
_exptl_absorpt_process_details
; 
'CrysAlisPro 1.171.38.43 (Rigaku Oxford Diffraction, 2015) 
Empirical absorption correction using spherical harmonics, 
 implemented in SCALE3 ABSPACK scaling algorithm. 
;
_exptl_crystal_colour orange
_exptl_crystal_density_diffrn 1.410
_exptl_crystal_description pyramide
_exptl_crystal_F_000 3816
_exptl_crystal_size_max 0.4
_exptl_crystal_size_mid 0.2
_exptl_crystal_size_min 0.12
_refine_diff_density_max 0.449
_refine_diff_density_min -0.243
_refine_diff_density_rms 0.063
_refine_ls_abs_structure_details
; 
 Flack x determined using 1174 quotients [(I+)-(I-)]/[(I+)+(I-)] 
 (Parsons, Flack and Wagner, Acta Cryst. B69 (2013) 249-259). 
;
_refine_ls_abs_structure_Flack -0.026(9)
_refine_ls_extinction_method none
_refine_ls_goodness_of_fit_ref 1.050
_refine_ls_hydrogen_treatment mixed
_refine_ls_matrix_type full
_refine_ls_number_parameters 256
_refine_ls_number_reflns 3638
_refine_ls_number_restraints 1
_refine_ls_restrained_S_all 1.050
_refine_ls_R_factor_all 0.0518
_refine_ls_R_factor_gt 0.0432
_refine_ls_shift/su_max 0.001
_refine_ls_shift/su_mean 0.000
_refine_ls_structure_factor_coef Fsqd
_refine_ls_weighting_details 'w=1/[\s^2^(Fo^2^)+(0.0439P)^2^+10.1169P] where P=(Fo^2^+2Fc^2^)/3'
_refine_ls_weighting_scheme calc
_refine_ls_wR_factor_gt 0.0890
_refine_ls_wR_factor_ref 0.0931
_reflns_Friedel_coverage 0.846
_reflns_Friedel_fraction_full 0.866
_reflns_Friedel_fraction_max 0.850
_reflns_number_gt 3238
_reflns_number_total 3638
_reflns_threshold_expression 'I > 2\s(I)'
_cod_data_source_file d0sc03604h2.cif
_cod_data_source_block try2
_cod_original_cell_volume 8650.2(4)
_cod_database_code 1558736
_shelx_shelxl_version_number 2014/7
_shelx_space_group_comment
; 
The symmetry employed for this shelxl refinement is uniquely defined 
by the following loop, which should always be used as a source of 
symmetry information in preference to the above space-group names. 
They are only intended as comments. 
;

loop_
_space_group_symop_operation_xyz
'x, y, z'
'-y, x-y, z'
'-x+y, -x, z'
'-y, -x, z+1/2'
'-x+y, y, z+1/2'
'x, x-y, z+1/2'
'x+2/3, y+1/3, z+1/3'
'-y+2/3, x-y+1/3, z+1/3'
'-x+y+2/3, -x+1/3, z+1/3'
'-y+2/3, -x+1/3, z+5/6'
'-x+y+2/3, y+1/3, z+5/6'
'x+2/3, x-y+1/3, z+5/6'
'x+1/3, y+2/3, z+2/3'
'-y+1/3, x-y+2/3, z+2/3'
'-x+y+1/3, -x+2/3, z+2/3'
'-y+1/3, -x+2/3, z+7/6'
'-x+y+1/3, y+2/3, z+7/6'
'x+1/3, x-y+2/3, z+7/6'

loop_
_atom_site_label
_atom_site_type_symbol
_atom_site_fract_x
_atom_site_fract_y
_atom_site_fract_z
_atom_site_U_iso_or_equiv
_atom_site_adp_type
_atom_site_occupancy
_atom_site_site_symmetry_order
_atom_site_calc_flag
_atom_site_refinement_flags_posn
_atom_site_refinement_flags_adp
_atom_site_refinement_flags_occupancy
_atom_site_disorder_assembly
_atom_site_disorder_group
C1 C 0.0243(3) 0.9333(3) -0.02675(15) 0.0265(11) Uani 1 1 d . . . . .
B1 B -0.2016(4) 0.6965(5) 0.0438(2) 0.0332(14) Uani 1 1 d . . . . .
P1 P -0.13026(9) 0.64629(9) 0.06206(4) 0.0271(3) Uani 1 1 d . . . . .
C2 C 0.0895(3) 1.0237(3) -0.02684(15) 0.0285(12) Uani 1 1 d . . . . .
H2 H 0.1496 1.0398 -0.0270 0.034 Uiso 1 1 calc R U . . .
C3 C 0.0503(4) 0.8639(3) -0.02978(15) 0.0276(12) Uani 1 1 d . . . . .
C4 C -0.0092(4) 0.7696(4) -0.03573(16) 0.0310(12) Uani 1 1 d . . . . .
H4 H -0.0747 0.7393 -0.0369 0.037 Uiso 1 1 calc R U . . .
C5 C 0.0441(4) 0.7281(4) -0.03970(15) 0.0354(14) Uani 1 1 d . . . . .
H5 H 0.0213 0.6642 -0.0442 0.042 Uiso 1 1 calc R U . . .
C10 C 0.1396(4) 0.7795(4) 0.06003(16) 0.0345(14) Uani 1 1 d . . . . .
H10 H 0.1984 0.7840 0.0575 0.041 Uiso 1 1 calc R U . . .
C6 C 0.1336(4) 0.7934(4) -0.03584(17) 0.0356(14) Uani 1 1 d . . . . .
H6 H 0.1846 0.7832 -0.0373 0.043 Uiso 1 1 calc R U . . .
C17 C -0.1157(4) 0.5913(4) 0.17973(18) 0.0432(15) Uani 1 1 d . . . . .
H17 H -0.0721 0.6103 0.1995 0.052 Uiso 1 1 calc R U . . .
C8 C -0.0126(3) 0.7226(3) 0.06178(16) 0.0272(11) Uani 1 1 d . . . . .
C12 C 0.0304(4) 0.8171(4) 0.06706(16) 0.0336(13) Uani 1 1 d . . . . .
H12 H 0.0003 0.8520 0.0710 0.040 Uiso 1 1 calc R U . . .
C9 C 0.0566(4) 0.7003(4) 0.05749(15) 0.0312(12) Uani 1 1 d . . . . .
H9 H 0.0475 0.6401 0.0529 0.037 Uiso 1 1 calc R U . . .
C7 C 0.1390(4) 0.8769(4) -0.02961(16) 0.0314(12) Uani 1 1 d . . . . .
H7 H 0.1942 0.9343 -0.0258 0.038 Uiso 1 1 calc R U . . .
C11 C 0.1245(4) 0.8518(4) 0.06608(15) 0.0347(13) Uani 1 1 d . . . . .
H11 H 0.1706 0.9149 0.0690 0.042 Uiso 1 1 calc R U . . .
C13 C -0.1560(4) 0.6024(4) 0.11245(16) 0.0300(12) Uani 1 1 d . . . . .
C18 C -0.0933(4) 0.6285(4) 0.14229(17) 0.0371(14) Uani 1 1 d . . . . .
H18 H -0.0344 0.6723 0.1371 0.044 Uiso 1 1 calc R U . . .
C15 C -0.2661(4) 0.4984(4) 0.15845(19) 0.0471(15) Uani 1 1 d . . . . .
H15 H -0.3247 0.4542 0.1637 0.057 Uiso 1 1 calc R U . . .
C16 C -0.2022(4) 0.5261(4) 0.18812(17) 0.0419(15) Uani 1 1 d . . . . .
H16 H -0.2174 0.5011 0.2134 0.050 Uiso 1 1 calc R U . . .
C23 C -0.1825(5) 0.4665(4) -0.0268(2) 0.0480(16) Uani 1 1 d . . . . .
H23 H -0.2000 0.4595 -0.0533 0.058 Uiso 1 1 calc R U . . .
C21 C -0.1381(5) 0.4175(5) 0.02834(19) 0.059(2) Uani 1 1 d . . . . .
H21 H -0.1249 0.3761 0.0396 0.071 Uiso 1 1 calc R U . . .
C20 C -0.1276(5) 0.4881(4) 0.0502(2) 0.0530(18) Uani 1 1 d . . . . .
H20 H -0.1087 0.4941 0.0765 0.064 Uiso 1 1 calc R U . . .
C22 C -0.1677(5) 0.4064(5) -0.0099(2) 0.0558(17) Uani 1 1 d . . . . .
H22 H -0.1775 0.3560 -0.0241 0.067 Uiso 1 1 calc R U . . .
C14 C -0.2431(4) 0.5360(4) 0.12118(18) 0.0450(16) Uani 1 1 d . . . . .
H14 H -0.2867 0.5167 0.1014 0.054 Uiso 1 1 calc R U . . .
C24 C -0.1724(4) 0.5410(4) -0.00555(17) 0.0425(15) Uani 1 1 d . . . . .
H24 H -0.1841 0.5826 -0.0176 0.051 Uiso 1 1 calc R U . . .
H1B H -0.202(3) 0.696(3) 0.0108(17) 0.032(15) Uiso 1 1 d . . . . .
H1C H -0.266(4) 0.652(4) 0.0540(15) 0.036(15) Uiso 1 1 d . . . . .
H1A H -0.175(5) 0.767(5) 0.061(2) 0.07(2) Uiso 1 1 d . . . . .
C19 C -0.1449(3) 0.5514(4) 0.03354(16) 0.0316(12) Uani 1 1 d . . . . .
Fe1 Fe 0.06631(5) 0.78888(5) 0.01424(2) 0.02613(19) Uani 1 1 d . . . . .

loop_
_atom_site_aniso_label
_atom_site_aniso_U_11
_atom_site_aniso_U_22
_atom_site_aniso_U_33
_atom_site_aniso_U_23
_atom_site_aniso_U_13
_atom_site_aniso_U_12
C1 0.030(3) 0.030(3) 0.021(3) -0.001(2) 0.002(2) 0.016(2)
B1 0.029(3) 0.036(4) 0.040(4) 0.001(3) -0.004(3) 0.021(3)
P1 0.0261(7) 0.0297(7) 0.0257(7) 0.0013(6) 0.0003(6) 0.0141(6)
C2 0.029(3) 0.034(3) 0.025(3) -0.002(2) -0.004(2) 0.017(2)
C3 0.032(3) 0.029(3) 0.020(3) 0.003(2) 0.003(2) 0.014(2)
C4 0.038(3) 0.033(3) 0.021(3) -0.001(2) -0.005(2) 0.017(3)
C5 0.055(4) 0.040(3) 0.018(3) -0.003(2) 0.000(3) 0.029(3)
C10 0.030(3) 0.051(4) 0.024(3) 0.004(3) -0.006(2) 0.020(3)
C6 0.046(4) 0.045(4) 0.024(3) 0.005(3) 0.016(3) 0.029(3)
C17 0.048(4) 0.045(4) 0.029(3) 0.002(3) -0.008(3) 0.018(3)
C8 0.024(3) 0.031(3) 0.024(3) 0.001(2) 0.000(2) 0.012(2)
C12 0.038(3) 0.039(3) 0.022(3) -0.001(2) 0.006(2) 0.018(3)
C9 0.031(3) 0.036(3) 0.030(3) 0.008(2) 0.006(2) 0.020(3)
C7 0.031(3) 0.029(3) 0.034(3) 0.009(2) 0.013(2) 0.015(2)
C11 0.030(3) 0.036(3) 0.024(3) -0.004(2) -0.007(2) 0.006(3)
C13 0.031(3) 0.034(3) 0.028(3) 0.004(2) 0.003(2) 0.018(2)
C18 0.041(3) 0.032(3) 0.033(3) 0.004(2) -0.001(3) 0.015(3)
C15 0.033(3) 0.059(4) 0.048(4) 0.017(3) 0.010(3) 0.021(3)
C16 0.056(4) 0.059(4) 0.025(3) 0.004(3) 0.002(3) 0.040(3)
C23 0.069(4) 0.041(4) 0.033(4) -0.005(3) 0.000(3) 0.026(3)
C21 0.099(6) 0.054(4) 0.043(4) 0.002(3) 0.002(4) 0.052(4)
C20 0.084(5) 0.056(4) 0.037(4) -0.006(3) -0.012(3) 0.048(4)
C22 0.071(5) 0.050(4) 0.049(4) -0.008(3) 0.007(4) 0.032(4)
C14 0.029(3) 0.062(4) 0.042(4) 0.011(3) 0.001(3) 0.021(3)
C24 0.050(4) 0.039(3) 0.034(4) 0.002(3) 0.002(3) 0.019(3)
C19 0.029(3) 0.035(3) 0.031(3) -0.003(2) 0.000(2) 0.015(2)
Fe1 0.0261(4) 0.0277(4) 0.0235(4) -0.0002(3) 0.0012(3) 0.0127(3)

loop_
_atom_type_symbol
_atom_type_description
_atom_type_scat_dispersion_real
_atom_type_scat_dispersion_imag
_atom_type_scat_source
C C 0.0033 0.0016 'International Tables Vol C Tables 4.2.6.8 and 6.1.1.4'
H H 0.0000 0.0000 'International Tables Vol C Tables 4.2.6.8 and 6.1.1.4'
B B 0.0013 0.0007 'International Tables Vol C Tables 4.2.6.8 and 6.1.1.4'
P P 0.1023 0.0942 'International Tables Vol C Tables 4.2.6.8 and 6.1.1.4'
Fe Fe 0.3463 0.8444 'International Tables Vol C Tables 4.2.6.8 and 6.1.1.4'

loop_
_geom_angle_atom_site_label_1
_geom_angle_atom_site_label_2
_geom_angle_atom_site_label_3
_geom_angle
_geom_angle_site_symmetry_1
_geom_angle_site_symmetry_3
_geom_angle_publ_flag
C2 C1 C2 118.5(5) . 3_465 ?
C2 C1 C3 120.3(5) . . ?
C2 C1 C3 121.0(5) 3_465 . ?
C8 P1 C19 105.0(3) . . ?
C8 P1 C13 105.3(3) . . ?
C19 P1 C13 102.9(3) . . ?
C8 P1 B1 114.4(3) . . ?
C19 P1 B1 114.1(3) . . ?
C13 P1 B1 114.0(3) . . ?
C1 C2 C1 121.5(5) . 2_675 ?
C7 C3 C4 106.3(5) . . ?
C7 C3 C1 127.3(5) . . ?
C4 C3 C1 126.3(5) . . ?
C7 C3 Fe1 68.2(3) . . ?
C4 C3 Fe1 68.6(3) . . ?
C1 C3 Fe1 130.3(4) . . ?
C5 C4 C3 107.8(5) . . ?
C5 C4 Fe1 69.0(3) . . ?
C3 C4 Fe1 70.5(3) . . ?
C6 C5 C4 108.7(5) . . ?
C6 C5 Fe1 69.7(3) . . ?
C4 C5 Fe1 70.2(3) . . ?
C9 C10 C11 108.7(5) . . ?
C9 C10 Fe1 70.2(3) . . ?
C11 C10 Fe1 69.2(3) . . ?
C5 C6 C7 108.6(5) . . ?
C5 C6 Fe1 70.3(3) . . ?
C7 C6 Fe1 70.1(3) . . ?
C16 C17 C18 120.3(6) . . ?
C12 C8 C9 107.0(5) . . ?
C12 C8 P1 126.4(4) . . ?
C9 C8 P1 126.5(4) . . ?
C12 C8 Fe1 68.7(3) . . ?
C9 C8 Fe1 70.1(3) . . ?
P1 C8 Fe1 127.8(3) . . ?
C11 C12 C8 108.2(5) . . ?
C11 C12 Fe1 70.0(3) . . ?
C8 C12 Fe1 70.2(3) . . ?
C10 C9 C8 108.3(5) . . ?
C10 C9 Fe1 69.8(3) . . ?
C8 C9 Fe1 68.9(3) . . ?
C6 C7 C3 108.7(5) . . ?
C6 C7 Fe1 69.2(3) . . ?
C3 C7 Fe1 71.0(3) . . ?
C10 C11 C12 107.9(5) . . ?
C10 C11 Fe1 70.4(3) . . ?
C12 C11 Fe1 68.9(3) . . ?
C18 C13 C14 117.7(5) . . ?
C18 C13 P1 123.7(4) . . ?
C14 C13 P1 118.5(4) . . ?
C13 C18 C17 121.5(5) . . ?
C14 C15 C16 120.2(5) . . ?
C17 C16 C15 119.1(6) . . ?
C22 C23 C24 121.3(6) . . ?
C20 C21 C22 120.6(6) . . ?
C21 C20 C19 120.4(6) . . ?
C23 C22 C21 120.3(6) . . ?
C15 C14 C13 121.2(5) . . ?
C19 C24 C23 118.8(6) . . ?
C24 C19 C20 118.6(5) . . ?
C24 C19 P1 120.5(4) . . ?
C20 C19 P1 120.9(4) . . ?
C12 Fe1 C6 164.1(2) . . ?
C12 Fe1 C5 155.1(2) . . ?
C6 Fe1 C5 40.1(2) . . ?
C12 Fe1 C11 41.1(2) . . ?
C6 Fe1 C11 124.9(2) . . ?
C5 Fe1 C11 162.9(2) . . ?
C12 Fe1 C7 127.3(2) . . ?
C6 Fe1 C7 40.7(2) . . ?
C5 Fe1 C7 68.1(2) . . ?
C11 Fe1 C7 105.5(2) . . ?
C12 Fe1 C8 41.1(2) . . ?
C6 Fe1 C8 152.0(2) . . ?
C5 Fe1 C8 120.6(2) . . ?
C11 Fe1 C8 68.9(2) . . ?
C7 Fe1 C8 167.1(2) . . ?
C12 Fe1 C4 120.9(2) . . ?
C6 Fe1 C4 68.3(2) . . ?
C5 Fe1 C4 40.9(2) . . ?
C11 Fe1 C4 153.3(2) . . ?
C7 Fe1 C4 68.4(2) . . ?
C8 Fe1 C4 111.0(2) . . ?
C12 Fe1 C10 68.6(2) . . ?
C6 Fe1 C10 105.2(2) . . ?
C5 Fe1 C10 126.4(2) . . ?
C11 Fe1 C10 40.5(2) . . ?
C7 Fe1 C10 115.4(2) . . ?
C8 Fe1 C10 68.5(2) . . ?
C4 Fe1 C10 166.1(2) . . ?
C12 Fe1 C9 68.7(2) . . ?
C6 Fe1 C9 116.6(2) . . ?
C5 Fe1 C9 108.9(2) . . ?
C11 Fe1 C9 68.0(2) . . ?
C7 Fe1 C9 149.1(2) . . ?
C8 Fe1 C9 41.0(2) . . ?
C4 Fe1 C9 130.6(2) . . ?
C10 Fe1 C9 40.0(2) . . ?
C12 Fe1 C3 108.9(2) . . ?
C6 Fe1 C3 68.7(2) . . ?
C5 Fe1 C3 68.6(2) . . ?
C11 Fe1 C3 117.6(2) . . ?
C7 Fe1 C3 40.8(2) . . ?
C8 Fe1 C3 130.5(2) . . ?
C4 Fe1 C3 40.9(2) . . ?
C10 Fe1 C3 149.9(2) . . ?
C9 Fe1 C3 169.3(2) . . ?

loop_
_geom_bond_atom_site_label_1
_geom_bond_atom_site_label_2
_geom_bond_distance
_geom_bond_site_symmetry_2
_geom_bond_publ_flag
C1 C2 1.394(7) . ?
C1 C2 1.398(7) 3_465 ?
C1 C3 1.477(7) . ?
B1 P1 1.924(6) . ?
P1 C8 1.782(5) . ?
P1 C19 1.802(5) . ?
P1 C13 1.816(6) . ?
C2 C1 1.398(7) 2_675 ?
C3 C7 1.430(7) . ?
C3 C4 1.438(7) . ?
C3 Fe1 2.072(5) . ?
C4 C5 1.425(8) . ?
C4 Fe1 2.047(5) . ?
C5 C6 1.389(9) . ?
C5 Fe1 2.031(5) . ?
C10 C9 1.403(8) . ?
C10 C11 1.411(8) . ?
C10 Fe1 2.048(5) . ?
C6 C7 1.413(7) . ?
C6 Fe1 2.023(5) . ?
C17 C16 1.375(8) . ?
C17 C18 1.377(8) . ?
C8 C12 1.423(7) . ?
C8 C9 1.433(7) . ?
C8 Fe1 2.038(5) . ?
C12 C11 1.421(8) . ?
C12 Fe1 2.017(5) . ?
C9 Fe1 2.054(5) . ?
C7 Fe1 2.035(5) . ?
C11 Fe1 2.032(5) . ?
C13 C18 1.375(8) . ?
C13 C14 1.391(8) . ?
C15 C14 1.374(8) . ?
C15 C16 1.382(8) . ?
C23 C22 1.314(9) . ?
C23 C24 1.401(8) . ?
C21 C20 1.355(8) . ?
C21 C22 1.360(9) . ?
C20 C19 1.384(8) . ?
C24 C19 1.377(7) . ?
